data_7203157
loop_
_publ_author_name
'Bacchi, Alessia'
'Bosetti, Elsa'
'Carcelli, Mauro'
'Pelagatti, Paolo'
'Pelizzi, Giancarlo'
'Rogolino, Dominga'

_publ_section_title
;
 Triarylcarbinol derivatives barter intermolecular interactions to
 accommodate substituents and create polymorphs
;
_journal_issue 3
_journal_name_full CrystEngComm
_journal_page_first 233
_journal_paper_doi 10.1039/b513876k
_journal_volume 8
_journal_year 2006
_chemical_formula_sum 'C22 H25 N3 O'
_chemical_formula_weight 347.45
_chemical_name_systematic
;
?
;
_space_group_IT_number 2
_symmetry_cell_setting triclinic
_symmetry_space_group_name_Hall '-P 1'
_symmetry_space_group_name_H-M 'P -1'
_atom_sites_solution_hydrogens geom
_atom_sites_solution_primary direct
_atom_sites_solution_secondary difmap
_audit_creation_method SHELXL-97
_cell_angle_alpha 96.20(10)
_cell_angle_beta 97.72(9)
_cell_angle_gamma 96.10(10)
_cell_formula_units_Z 2
_cell_length_a 7.759(9)
_cell_length_b 18.66(2)
_cell_length_c 6.570(5)
_cell_measurement_temperature 293(2)
_cell_volume 930.0(17)
_computing_structure_refinement 'SHELXL-97 (Sheldrick, 1997)'
_diffrn_ambient_temperature 293(2)
_diffrn_measured_fraction_theta_full 0.998
_diffrn_measured_fraction_theta_max 0.998
_diffrn_measurement_device_type 'CAD4 diffractometer'
_diffrn_measurement_method '\w/2\q scan'
_diffrn_radiation_monochromator graphite
_diffrn_radiation_source 'fine-focus sealed tube'
_diffrn_radiation_type CuK\a
_diffrn_radiation_wavelength 1.54178
_diffrn_reflns_av_R_equivalents 0.0000
_diffrn_reflns_av_sigmaI/netI 0.1647
_diffrn_reflns_limit_h_max 8
_diffrn_reflns_limit_h_min -8
_diffrn_reflns_limit_k_max 20
_diffrn_reflns_limit_k_min -20
_diffrn_reflns_limit_l_max 7
_diffrn_reflns_limit_l_min 0
_diffrn_reflns_number 2759
_diffrn_reflns_theta_full 59.99
_diffrn_reflns_theta_max 23.53
_diffrn_reflns_theta_min 2.21
_diffrn_standards_interval_count 100
_diffrn_standards_number 1
_exptl_absorpt_coefficient_mu 0.606
_exptl_crystal_colour white
_exptl_crystal_density_diffrn 1.241
_exptl_crystal_density_method 'not measured'
_exptl_crystal_description prism
_exptl_crystal_F_000 372
_exptl_crystal_size_max .12
_exptl_crystal_size_mid .09
_exptl_crystal_size_min .07
_refine_diff_density_max 0.424
_refine_diff_density_min -0.402
_refine_diff_density_rms 0.104
_refine_ls_extinction_method none
_refine_ls_goodness_of_fit_ref 0.799
_refine_ls_hydrogen_treatment mixed
_refine_ls_matrix_type full
_refine_ls_number_parameters 243
_refine_ls_number_reflns 2759
_refine_ls_number_restraints 0
_refine_ls_restrained_S_all 0.799
_refine_ls_R_factor_all 0.2543
_refine_ls_R_factor_gt 0.1070
_refine_ls_shift/su_max 0.000
_refine_ls_shift/su_mean 0.000
_refine_ls_structure_factor_coef Fsqd
_refine_ls_weighting_details 'calc w=1/[\s^2^(Fo^2^)+(0.2000P)^2^+0.0000P] where P=(Fo^2^+2Fc^2^)/3'
_refine_ls_weighting_scheme calc
_refine_ls_wR_factor_gt 0.2762
_refine_ls_wR_factor_ref 0.3649
_reflns_number_gt 713
_reflns_number_total 2759
_reflns_threshold_expression >2sigma(I)
_cod_data_source_file b513876k.txt
_cod_data_source_block gamma-PG
_cod_original_cell_volume 930.0(16)
_cod_original_sg_symbol_H-M P-1
_cod_database_code 7203157

loop_
_symmetry_equiv_pos_as_xyz
'x, y, z'
'-x, -y, -z'

loop_
_atom_site_label
_atom_site_type_symbol
_atom_site_fract_x
_atom_site_fract_y
_atom_site_fract_z
_atom_site_U_iso_or_equiv
_atom_site_adp_type
_atom_site_occupancy
_atom_site_symmetry_multiplicity
_atom_site_calc_flag
_atom_site_refinement_flags
_atom_site_disorder_assembly
_atom_site_disorder_group
O1 O 0.3480(9) 0.2559(3) 0.0541(9) 0.079(2) Uani 1 1 d . . .
N1 N 0.9769(11) 0.2669(4) -0.0014(16) 0.089(3) Uani 1 1 d . . .
N2 N 0.2241(11) 0.5014(5) -0.5163(14) 0.088(3) Uani 1 1 d . . .
N3 N 0.2217(11) -0.0382(4) -0.5697(13) 0.095(3) Uani 1 1 d . . .
C1 C 0.4092(12) 0.2511(5) -0.1429(14) 0.071(3) Uani 1 1 d . . .
C2 C 0.3579(12) 0.3131(5) -0.2519(15) 0.070(3) Uani 1 1 d . . .
C3 C 0.3888(14) 0.3839(6) -0.1426(15) 0.090(3) Uani 1 1 d . . .
H3 H 0.4397 0.3897 -0.0045 0.108 Uiso 1 1 calc R . .
C4 C 0.3479(14) 0.4431(6) -0.2292(18) 0.090(3) Uani 1 1 d . . .
H4 H 0.3772 0.4881 -0.1491 0.108 Uiso 1 1 calc R . .
C5 C 0.2638(13) 0.4412(5) -0.4329(17) 0.075(3) Uani 1 1 d . . .
C6 C 0.2271(13) 0.3710(6) -0.5481(15) 0.083(3) Uani 1 1 d . . .
H6 H 0.1734 0.3650 -0.6852 0.100 Uiso 1 1 calc R . .
C7 C 0.2720(13) 0.3120(5) -0.4542(16) 0.081(3) Uani 1 1 d . . .
H7 H 0.2424 0.2667 -0.5326 0.098 Uiso 1 1 calc R . .
C8 C 0.3527(12) 0.1756(5) -0.2616(13) 0.074(3) Uani 1 1 d . . .
C9 C 0.2681(13) 0.1201(5) -0.1709(14) 0.087(3) Uani 1 1 d . . .
H9 H 0.2375 0.1309 -0.0399 0.105 Uiso 1 1 calc R . .
C10 C 0.2282(14) 0.0495(5) -0.2693(16) 0.097(4) Uani 1 1 d . . .
H10 H 0.1756 0.0141 -0.2003 0.117 Uiso 1 1 calc R . .
C11 C 0.2642(13) 0.0301(5) -0.4669(15) 0.085(3) Uani 1 1 d . . .
C12 C 0.3519(15) 0.0851(5) -0.5598(15) 0.104(4) Uani 1 1 d . . .
H12 H 0.3822 0.0741 -0.6909 0.124 Uiso 1 1 calc R . .
C13 C 0.3934(13) 0.1547(5) -0.4599(14) 0.086(3) Uani 1 1 d . . .
H13 H 0.4509 0.1896 -0.5265 0.103 Uiso 1 1 calc R . .
C14 C 0.6066(14) 0.2590(5) -0.0888(17) 0.078(3) Uani 1 1 d . . .
C15 C 0.7215(15) 0.2834(5) -0.2216(15) 0.087(3) Uani 1 1 d . . .
H15 H 0.6749 0.2981 -0.3460 0.105 Uiso 1 1 calc R . .
C16 C 0.8988(15) 0.2864(6) -0.1748(18) 0.086(3) Uani 1 1 d . . .
H16 H 0.9681 0.3028 -0.2693 0.103 Uiso 1 1 calc R . .
C17 C 0.8675(15) 0.2438(5) 0.1250(16) 0.088(3) Uani 1 1 d . . .
H17 H 0.9186 0.2307 0.2497 0.106 Uiso 1 1 calc R . .
C18 C 0.6937(15) 0.2375(5) 0.0915(15) 0.078(3) Uani 1 1 d . . .
H18 H 0.6296 0.2187 0.1878 0.093 Uiso 1 1 calc R . .
C19 C 0.1643(16) -0.0979(5) -0.4563(17) 0.118(4) Uani 1 1 d . . .
H19A H 0.1679 -0.1435 -0.5377 0.177 Uiso 1 1 calc R . .
H19B H 0.0467 -0.0942 -0.4298 0.177 Uiso 1 1 calc R . .
H19C H 0.2408 -0.0951 -0.3274 0.177 Uiso 1 1 calc R . .
C20 C 0.2503(15) -0.0568(5) -0.7802(16) 0.108(4) Uani 1 1 d . . .
H20A H 0.2048 -0.1067 -0.8258 0.162 Uiso 1 1 calc R . .
H20B H 0.3737 -0.0500 -0.7873 0.162 Uiso 1 1 calc R . .
H20C H 0.1916 -0.0261 -0.8677 0.162 Uiso 1 1 calc R . .
C21 C 0.2634(14) 0.5733(5) -0.4013(15) 0.103(4) Uani 1 1 d . . .
H21A H 0.2066 0.6073 -0.4783 0.155 Uiso 1 1 calc R . .
H21B H 0.3878 0.5873 -0.3791 0.155 Uiso 1 1 calc R . .
H21C H 0.2218 0.5729 -0.2701 0.155 Uiso 1 1 calc R . .
C22 C 0.1638(16) 0.5008(6) -0.7344(18) 0.110(4) Uani 1 1 d . . .
H22A H 0.1657 0.5499 -0.7666 0.165 Uiso 1 1 calc R . .
H22B H 0.0464 0.4765 -0.7679 0.165 Uiso 1 1 calc R . .
H22C H 0.2394 0.4758 -0.8137 0.165 Uiso 1 1 calc R . .
H100 H 0.216(10) 0.248(4) 0.038(10) 0.06(2) Uiso 1 1 d . . .

loop_
_atom_site_aniso_label
_atom_site_aniso_U_11
_atom_site_aniso_U_22
_atom_site_aniso_U_33
_atom_site_aniso_U_23
_atom_site_aniso_U_13
_atom_site_aniso_U_12
O1 0.074(5) 0.079(4) 0.084(5) -0.007(3) 0.033(4) -0.003(4)
N1 0.089(7) 0.073(5) 0.108(7) -0.008(5) 0.042(6) 0.007(5)
N2 0.106(7) 0.072(6) 0.087(7) 0.006(5) 0.026(5) 0.012(5)
N3 0.124(8) 0.061(5) 0.099(6) -0.007(5) 0.026(5) 0.007(5)
C1 0.072(7) 0.063(6) 0.078(7) -0.010(5) 0.032(5) -0.001(5)
C2 0.075(7) 0.078(7) 0.057(6) -0.002(5) 0.023(5) 0.001(5)
C3 0.111(9) 0.083(8) 0.074(7) -0.007(6) 0.018(6) 0.005(7)
C4 0.115(10) 0.067(7) 0.087(8) -0.001(6) 0.023(7) 0.015(6)
C5 0.079(7) 0.067(7) 0.087(8) 0.011(6) 0.033(6) 0.017(6)
C6 0.083(8) 0.086(8) 0.076(7) -0.008(6) 0.020(6) -0.005(6)
C7 0.091(8) 0.068(7) 0.089(8) -0.002(6) 0.043(7) -0.001(6)
C8 0.091(7) 0.060(6) 0.073(6) -0.009(5) 0.036(5) 0.008(5)
C9 0.099(8) 0.081(7) 0.087(7) 0.001(6) 0.044(6) 0.001(6)
C10 0.127(10) 0.066(7) 0.095(8) -0.008(6) 0.039(7) -0.017(6)
C11 0.106(9) 0.059(6) 0.088(7) -0.010(6) 0.028(6) -0.005(6)
C12 0.164(11) 0.063(6) 0.082(7) -0.027(5) 0.058(7) -0.011(7)
C13 0.103(8) 0.063(6) 0.095(7) -0.002(5) 0.047(6) 0.002(5)
C14 0.083(8) 0.058(6) 0.093(8) -0.014(5) 0.038(7) 0.006(5)
C15 0.088(9) 0.090(7) 0.088(7) 0.007(5) 0.037(7) 0.005(6)
C16 0.063(8) 0.117(9) 0.082(8) 0.017(6) 0.019(6) 0.016(6)
C17 0.078(9) 0.092(8) 0.090(8) -0.001(6) 0.013(7) 0.003(6)
C18 0.075(8) 0.080(7) 0.076(8) 0.004(5) 0.018(6) 0.001(6)
C19 0.147(11) 0.072(7) 0.140(10) 0.001(7) 0.052(9) 0.006(7)
C20 0.136(10) 0.075(7) 0.109(9) -0.018(6) 0.038(7) 0.004(7)
C21 0.124(10) 0.064(7) 0.118(9) -0.005(6) 0.027(7) -0.006(6)
C22 0.138(11) 0.089(8) 0.109(9) 0.013(7) 0.039(8) 0.014(7)

loop_
_atom_type_symbol
_atom_type_description
_atom_type_scat_dispersion_real
_atom_type_scat_dispersion_imag
_atom_type_scat_source
C C 0.0033 0.0016 'International Tables Vol C Tables 4.2.6.8 and 6.1.1.4'
H H 0.0000 0.0000 'International Tables Vol C Tables 4.2.6.8 and 6.1.1.4'
N N 0.0061 0.0033 'International Tables Vol C Tables 4.2.6.8 and 6.1.1.4'
O O 0.0106 0.0060 'International Tables Vol C Tables 4.2.6.8 and 6.1.1.4'

loop_
_geom_angle_atom_site_label_1
_geom_angle_atom_site_label_2
_geom_angle_atom_site_label_3
_geom_angle
_geom_angle_site_symmetry_1
_geom_angle_site_symmetry_3
_geom_angle_publ_flag
C16 N1 C17 114.4(10) . . ?
C5 N2 C22 122.7(9) . . ?
C5 N2 C21 122.5(9) . . ?
C22 N2 C21 114.2(9) . . ?
C11 N3 C20 122.9(9) . . ?
C11 N3 C19 119.3(9) . . ?
C20 N3 C19 117.4(8) . . ?
O1 C1 C2 109.3(7) . . ?
O1 C1 C14 104.1(8) . . ?
C2 C1 C14 109.3(8) . . ?
O1 C1 C8 110.4(7) . . ?
C2 C1 C8 116.1(8) . . ?
C14 C1 C8 107.0(7) . . ?
C7 C2 C3 112.3(10) . . ?
C7 C2 C1 128.7(9) . . ?
C3 C2 C1 119.0(9) . . ?
C4 C3 C2 123.0(10) . . ?
C3 C4 C5 124.0(10) . . ?
N2 C5 C4 123.0(10) . . ?
N2 C5 C6 122.0(11) . . ?
C4 C5 C6 115.0(10) . . ?
C7 C6 C5 119.1(10) . . ?
C6 C7 C2 126.5(9) . . ?
C9 C8 C13 115.2(8) . . ?
C9 C8 C1 121.3(8) . . ?
C13 C8 C1 123.4(8) . . ?
C10 C9 C8 122.3(8) . . ?
C11 C10 C9 122.0(9) . . ?
N3 C11 C10 123.3(9) . . ?
N3 C11 C12 120.2(9) . . ?
C10 C11 C12 116.5(9) . . ?
C13 C12 C11 121.1(9) . . ?
C12 C13 C8 122.9(9) . . ?
C18 C14 C15 112.9(10) . . ?
C18 C14 C1 123.5(9) . . ?
C15 C14 C1 123.4(11) . . ?
C16 C15 C14 122.4(11) . . ?
N1 C16 C15 123.1(10) . . ?
C18 C17 N1 127.0(11) . . ?
C17 C18 C14 120.1(10) . . ?

loop_
_geom_bond_atom_site_label_1
_geom_bond_atom_site_label_2
_geom_bond_distance
_geom_bond_site_symmetry_2
_geom_bond_publ_flag
O1 C1 1.434(9) . ?
N1 C16 1.322(11) . ?
N1 C17 1.336(11) . ?
N2 C5 1.348(11) . ?
N2 C22 1.445(11) . ?
N2 C21 1.447(11) . ?
N3 C11 1.361(11) . ?
N3 C20 1.441(11) . ?
N3 C19 1.470(12) . ?
C1 C2 1.487(12) . ?
C1 C14 1.513(13) . ?
C1 C8 1.525(11) . ?
C2 C7 1.401(12) . ?
C2 C3 1.413(12) . ?
C3 C4 1.344(12) . ?
C4 C5 1.403(12) . ?
C5 C6 1.422(12) . ?
C6 C7 1.373(12) . ?
C8 C9 1.396(11) . ?
C8 C13 1.406(11) . ?
C9 C10 1.389(12) . ?
C10 C11 1.383(12) . ?
C11 C12 1.409(12) . ?
C12 C13 1.377(11) . ?
C14 C18 1.403(12) . ?
C14 C15 1.404(12) . ?
C15 C16 1.362(13) . ?
C17 C18 1.327(12) . ?

loop_
_geom_hbond_atom_site_label_D
_geom_hbond_atom_site_label_H
_geom_hbond_atom_site_label_A
_geom_hbond_distance_DH
_geom_hbond_distance_HA
_geom_hbond_distance_DA
_geom_hbond_angle_DHA
_geom_hbond_site_symmetry_A
O1 H100 N1 1.01(7) 1.91(8) 2.885(11) 160(6) 1_455

loop_
_cod_related_entry_id
_cod_related_entry_database
_cod_related_entry_code
1 ChemSpider 9317675
